data_7206192
loop_
_publ_author_name
'Wang, Yu-Ling'
'Jiang, Yun-Liang'
'Liu, Qing-Yan'
'Tan, Yan-Xi'
'Wei, Jia-Jia'
'Zhang, Jian'

_publ_section_title
;
 A series of three-dimensional lanthanide(iii) coordination polymers of
 2,5-dihydroxy-1,4-benzenedicarboxylic acid based on dinuclear
 lanthanide units
;
_journal_issue 15
_journal_name_full CrystEngComm
_journal_page_first 4981
_journal_paper_doi 10.1039/c1ce05069a
_journal_volume 13
_journal_year 2011
_chemical_formula_sum 'C42 H54 Er2 N6 O24'
_chemical_formula_weight 1361.43
_chemical_name_systematic
;
?
;
_space_group_IT_number 2
_symmetry_cell_setting triclinic
_symmetry_space_group_name_Hall '-P 1'
_symmetry_space_group_name_H-M 'P -1'
_atom_sites_solution_hydrogens geom
_atom_sites_solution_primary direct
_atom_sites_solution_secondary difmap
_audit_creation_method SHELXL-97
_cell_angle_alpha 103.1840(10)
_cell_angle_beta 111.1470(10)
_cell_angle_gamma 96.5660(10)
_cell_formula_units_Z 1
_cell_length_a 10.5507(9)
_cell_length_b 10.9265(10)
_cell_length_c 12.8978(11)
_cell_measurement_reflns_used 3382
_cell_measurement_temperature 273(2)
_cell_measurement_theta_max 27.04
_cell_measurement_theta_min 2.23
_cell_volume 1318.2(2)
_computing_cell_refinement 'SAINT (Bruker, 2008)'
_computing_data_collection 'APEX2 (Bruker, 2008)'
_computing_data_reduction 'SAINT (Bruker, 2008)'
_computing_molecular_graphics 'Bruker SHELXTL'
_computing_publication_material 'Bruker SHELXTL'
_computing_structure_refinement 'SHELXL-97 (Sheldrick, 1997)'
_computing_structure_solution 'SHELXS-97 (Sheldrick, 1990)'
_diffrn_ambient_temperature 273(2)
_diffrn_measured_fraction_theta_full 0.876
_diffrn_measured_fraction_theta_max 0.876
_diffrn_measurement_device_type 'APEXII CCD'
_diffrn_measurement_method \w
_diffrn_radiation_monochromator graphite
_diffrn_radiation_source 'fine-focus sealed tube'
_diffrn_radiation_type MoK\a
_diffrn_radiation_wavelength 0.71073
_diffrn_reflns_av_R_equivalents 0.0204
_diffrn_reflns_av_sigmaI/netI 0.0473
_diffrn_reflns_limit_h_max 9
_diffrn_reflns_limit_h_min -14
_diffrn_reflns_limit_k_max 14
_diffrn_reflns_limit_k_min -14
_diffrn_reflns_limit_l_max 17
_diffrn_reflns_limit_l_min -16
_diffrn_reflns_number 8303
_diffrn_reflns_theta_full 28.91
_diffrn_reflns_theta_max 28.91
_diffrn_reflns_theta_min 2.12
_exptl_absorpt_coefficient_mu 3.248
_exptl_absorpt_correction_T_max 0.501
_exptl_absorpt_correction_T_min 0.381
_exptl_absorpt_correction_type multi-scan
_exptl_absorpt_process_details '(SADABS; Bruker 2008)'
_exptl_crystal_colour brown
_exptl_crystal_density_diffrn 1.715
_exptl_crystal_density_method 'not measured'
_exptl_crystal_description prism
_exptl_crystal_F_000 676
_exptl_crystal_size_max 0.30
_exptl_crystal_size_mid 0.27
_exptl_crystal_size_min 0.21
_refine_diff_density_max 1.250
_refine_diff_density_min -1.480
_refine_diff_density_rms 0.131
_refine_ls_extinction_method none
_refine_ls_goodness_of_fit_ref 1.039
_refine_ls_hydrogen_treatment constr
_refine_ls_matrix_type full
_refine_ls_number_parameters 334
_refine_ls_number_reflns 6100
_refine_ls_number_restraints 0
_refine_ls_restrained_S_all 1.039
_refine_ls_R_factor_all 0.0440
_refine_ls_R_factor_gt 0.0363
_refine_ls_shift/su_max 0.001
_refine_ls_shift/su_mean 0.000
_refine_ls_structure_factor_coef Fsqd
_refine_ls_weighting_details 'calc w=1/[\s^2^(Fo^2^)+(0.0418P)^2^+1.5643P] where P=(Fo^2^+2Fc^2^)/3'
_refine_ls_weighting_scheme calc
_refine_ls_wR_factor_gt 0.0821
_refine_ls_wR_factor_ref 0.0870
_reflns_number_gt 5363
_reflns_number_total 6100
_reflns_threshold_expression >2sigma(I)
_cod_data_source_file c1ce05069a.txt
_cod_data_source_block {[Er2(DHBDC)3(DMF)4](DMF)2}n
_cod_depositor_comments
;
The following automatic conversions were performed:

'_symmetry_cell_setting' value 'Triclinic' changed to 'triclinic'
according to /home/saulius/struct/CIF-dictionaries/cif_core.dic
dictionary named 'cif_core.dic' version 2.4.1 from
2010-06-29.

'_exptl_absorpt_correction_type' value 'Multi-scan'
changed to 'multi-scan' according to
/home/saulius/struct/CIF-dictionaries/cif_core.dic dictionary named
'cif_core.dic' version 2.4.1 from 2010-06-29.

Automatic conversion script
Id: cif_fix_values 1715 2011-07-08 13:25:40Z adriana 
;
_cod_original_sg_symbol_H-M P-1
_cod_database_code 7206192

loop_
_symmetry_equiv_pos_as_xyz
'x, y, z'
'-x, -y, -z'

loop_
_atom_site_label
_atom_site_type_symbol
_atom_site_fract_x
_atom_site_fract_y
_atom_site_fract_z
_atom_site_U_iso_or_equiv
_atom_site_adp_type
_atom_site_occupancy
_atom_site_symmetry_multiplicity
_atom_site_calc_flag
_atom_site_refinement_flags
_atom_site_disorder_assembly
_atom_site_disorder_group
Er1 Er 0.106461(19) 0.546535(18) 0.682665(17) 0.02297(7) Uani 1 1 d . . .
O1 O -0.0149(4) 0.3372(3) 0.5866(3) 0.0323(7) Uani 1 1 d . . .
O2 O -0.0717(4) 0.2801(3) 0.3949(3) 0.0345(8) Uani 1 1 d . . .
O3 O -0.0411(6) 0.0565(4) 0.2940(3) 0.0644(14) Uani 1 1 d . . .
H3 H -0.0532 0.1300 0.2984 0.097 Uiso 1 1 calc R . .
O4 O 0.1682(3) 0.4969(3) 0.5301(3) 0.0352(8) Uani 1 1 d . . .
O5 O 0.1208(3) 0.4352(3) 0.3428(3) 0.0362(8) Uani 1 1 d . . .
O6 O 0.3172(4) 0.4061(5) 0.2697(3) 0.0557(12) Uani 1 1 d . . .
H6A H 0.2366 0.4040 0.2628 0.084 Uiso 1 1 calc R . .
O7 O 0.1737(4) 0.7503(3) 0.8448(3) 0.0381(8) Uani 1 1 d . . .
O8 O 0.3282(4) 0.6880(4) 0.7801(3) 0.0485(10) Uani 1 1 d . . .
O9 O 0.2348(4) 0.9809(4) 0.9942(4) 0.0629(13) Uani 1 1 d . . .
H9A H 0.1840 0.9116 0.9506 0.094 Uiso 1 1 calc R . .
O10 O 0.2709(5) 0.4224(5) 0.7471(4) 0.0685(14) Uani 1 1 d . . .
O11 O 0.0714(4) 0.4784(4) 0.8323(3) 0.0459(9) Uani 1 1 d . . .
O12 O 0.3821(11) 0.7765(10) 0.3624(8) 0.157(4) Uani 1 1 d . . .
C1 C -0.0210(6) 0.0322(5) 0.3969(4) 0.0367(11) Uani 1 1 d . . .
C2 C -0.0209(5) 0.1229(4) 0.4936(4) 0.0293(10) Uani 1 1 d . . .
C3 C -0.0003(6) 0.0883(5) 0.5947(4) 0.0381(12) Uani 1 1 d . . .
H3A H -0.0009 0.1480 0.6587 0.046 Uiso 1 1 calc R . .
C4 C -0.0368(5) 0.2567(4) 0.4924(4) 0.0290(10) Uani 1 1 d . . .
C5 C 0.4046(5) 0.4530(5) 0.3842(4) 0.0340(11) Uani 1 1 d . . .
C6 C 0.3578(5) 0.4861(4) 0.4727(4) 0.0281(9) Uani 1 1 d . . .
C7 C 0.4543(5) 0.5330(5) 0.5882(4) 0.0347(11) Uani 1 1 d . . .
H7 H 0.4229 0.5552 0.6474 0.042 Uiso 1 1 calc R . .
C8 C 0.2068(5) 0.4722(4) 0.4484(4) 0.0290(10) Uani 1 1 d . . .
C9 C 0.3640(5) 0.9868(5) 0.9941(4) 0.0359(11) Uani 1 1 d . . .
C10 C 0.3993(5) 0.8897(5) 0.9247(4) 0.0347(11) Uani 1 1 d . . .
C11 C 0.5358(5) 0.9041(5) 0.9324(5) 0.0405(12) Uani 1 1 d . . .
H11 H 0.5598 0.8392 0.8873 0.049 Uiso 1 1 calc R . .
C12 C 0.2954(5) 0.7698(5) 0.8457(4) 0.0330(11) Uani 1 1 d . . .
C13 C 0.3576(16) 0.3966(16) 0.7848(11) 0.188(8) Uani 1 1 d . . .
H13 H 0.4238 0.4698 0.8006 0.226 Uiso 1 1 calc R . .
C14 C 0.5825(13) 0.3668(13) 0.8936(12) 0.149(5) Uani 1 1 d . . .
H14A H 0.6090 0.4563 0.9008 0.224 Uiso 1 1 calc R . .
H14B H 0.6320 0.3183 0.8559 0.224 Uiso 1 1 calc R . .
H14C H 0.6047 0.3557 0.9695 0.224 Uiso 1 1 calc R . .
C15 C 0.3772(14) 0.1915(13) 0.7974(10) 0.160(6) Uani 1 1 d . . .
H15A H 0.2796 0.1742 0.7493 0.240 Uiso 1 1 calc R . .
H15B H 0.3897 0.1682 0.8673 0.240 Uiso 1 1 calc R . .
H15C H 0.4229 0.1420 0.7562 0.240 Uiso 1 1 calc R . .
C16 C -0.0161(7) 0.3886(6) 0.8227(5) 0.0488(14) Uani 1 1 d . . .
H16A H -0.1031 0.3720 0.7622 0.059 Uiso 1 1 calc R . .
C17 C -0.1059(10) 0.2069(9) 0.8744(9) 0.101(3) Uani 1 1 d . . .
H17A H -0.1885 0.2026 0.8085 0.152 Uiso 1 1 calc R . .
H17B H -0.1259 0.2201 0.9426 0.152 Uiso 1 1 calc R . .
H17C H -0.0749 0.1278 0.8612 0.152 Uiso 1 1 calc R . .
C18 C 0.1310(13) 0.3347(12) 0.9868(9) 0.154(6) Uani 1 1 d . . .
H18A H 0.1932 0.4086 0.9907 0.230 Uiso 1 1 calc R . .
H18B H 0.1713 0.2605 0.9773 0.230 Uiso 1 1 calc R . .
H18C H 0.1158 0.3495 1.0572 0.230 Uiso 1 1 calc R . .
C19 C 0.446(4) 0.8074(17) 0.4553(17) 0.36(3) Uani 1 1 d . . .
H19 H 0.4978 0.7456 0.4461 0.435 Uiso 1 1 d R . .
C20 C 0.479(4) 0.8711(18) 0.630(3) 0.42(3) Uani 1 1 d . . .
H20A H 0.3793 0.8518 0.5980 0.633 Uiso 1 1 calc R . .
H20B H 0.5136 0.9604 0.6735 0.633 Uiso 1 1 calc R . .
H20C H 0.5132 0.8189 0.6802 0.633 Uiso 1 1 calc R . .
C21 C 0.652(2) 0.8704(18) 0.583(4) 0.44(3) Uani 1 1 d . . .
H21A H 0.6745 0.8457 0.5166 0.655 Uiso 1 1 calc R . .
H21B H 0.6905 0.8217 0.6356 0.655 Uiso 1 1 calc R . .
H21C H 0.6901 0.9606 0.6218 0.655 Uiso 1 1 calc R . .
N1 N 0.4340(7) 0.3215(7) 0.8253(6) 0.0743(19) Uani 1 1 d . . .
N2 N 0.0021(6) 0.3129(5) 0.8908(5) 0.0605(15) Uani 1 1 d . . .
N3 N 0.5197(10) 0.8482(7) 0.5503(9) 0.094(2) Uani 1 1 d . . .

loop_
_atom_site_aniso_label
_atom_site_aniso_U_11
_atom_site_aniso_U_22
_atom_site_aniso_U_33
_atom_site_aniso_U_23
_atom_site_aniso_U_13
_atom_site_aniso_U_12
Er1 0.01909(10) 0.01840(10) 0.02592(11) 0.00582(7) 0.00390(7) 0.00161(7)
O1 0.0420(19) 0.0200(16) 0.0311(17) 0.0061(13) 0.0121(15) 0.0039(14)
O2 0.045(2) 0.0182(16) 0.0308(18) 0.0083(13) 0.0058(15) 0.0021(14)
O3 0.133(4) 0.035(2) 0.038(2) 0.0196(18) 0.039(3) 0.038(3)
O4 0.0283(17) 0.0359(19) 0.044(2) 0.0086(16) 0.0191(16) 0.0061(14)
O5 0.0208(16) 0.042(2) 0.0370(19) 0.0072(16) 0.0043(14) 0.0053(14)
O6 0.0257(18) 0.101(4) 0.0266(19) 0.006(2) 0.0052(15) 0.004(2)
O7 0.0322(19) 0.0355(19) 0.0340(19) 0.0022(15) 0.0081(15) -0.0072(15)
O8 0.0290(18) 0.039(2) 0.052(2) -0.0106(18) 0.0049(17) -0.0023(16)
O9 0.044(2) 0.058(3) 0.068(3) -0.007(2) 0.023(2) -0.011(2)
O10 0.052(3) 0.084(4) 0.079(3) 0.045(3) 0.016(2) 0.041(3)
O11 0.061(3) 0.037(2) 0.0324(19) 0.0152(16) 0.0120(18) -0.0021(18)
O12 0.180(9) 0.149(8) 0.109(6) 0.052(6) 0.011(6) 0.034(7)
C1 0.054(3) 0.027(2) 0.028(2) 0.009(2) 0.015(2) 0.009(2)
C2 0.032(2) 0.021(2) 0.030(2) 0.0073(18) 0.0078(19) 0.0032(18)
C3 0.057(3) 0.026(2) 0.028(2) 0.005(2) 0.014(2) 0.012(2)
C4 0.025(2) 0.019(2) 0.035(3) 0.0067(18) 0.0059(19) -0.0003(17)
C5 0.025(2) 0.044(3) 0.025(2) 0.006(2) 0.0051(18) 0.003(2)
C6 0.023(2) 0.028(2) 0.030(2) 0.0061(19) 0.0083(18) 0.0073(18)
C7 0.029(2) 0.046(3) 0.031(2) 0.009(2) 0.016(2) 0.009(2)
C8 0.025(2) 0.024(2) 0.040(3) 0.0095(19) 0.015(2) 0.0049(18)
C9 0.027(2) 0.035(3) 0.035(3) 0.005(2) 0.006(2) -0.004(2)
C10 0.033(3) 0.027(2) 0.032(2) 0.005(2) 0.004(2) -0.0052(19)
C11 0.038(3) 0.036(3) 0.036(3) 0.002(2) 0.009(2) -0.001(2)
C12 0.031(2) 0.026(2) 0.027(2) 0.0077(19) -0.0013(19) -0.0076(19)
C13 0.259(16) 0.34(2) 0.171(11) 0.212(14) 0.174(12) 0.267(17)
C14 0.126(11) 0.127(11) 0.155(12) 0.003(9) 0.042(10) 0.002(8)
C15 0.159(12) 0.133(11) 0.118(10) 0.064(9) -0.016(8) -0.046(9)
C16 0.056(4) 0.053(4) 0.043(3) 0.020(3) 0.023(3) 0.010(3)
C17 0.109(7) 0.091(7) 0.111(8) 0.056(6) 0.045(6) -0.009(6)
C18 0.145(10) 0.153(11) 0.101(8) 0.087(8) -0.033(7) -0.021(9)
C19 0.67(6) 0.091(12) 0.122(14) 0.055(12) -0.07(2) 0.02(2)
C20 1.00(9) 0.124(15) 0.46(4) 0.13(2) 0.60(6) 0.17(3)
C21 0.118(15) 0.119(15) 0.91(8) 0.18(3) 0.01(3) -0.007(12)
N1 0.065(4) 0.092(5) 0.102(5) 0.065(4) 0.042(4) 0.051(4)
N2 0.078(4) 0.053(3) 0.054(3) 0.028(3) 0.026(3) 0.002(3)
N3 0.110(6) 0.066(5) 0.105(6) 0.041(5) 0.037(5) 0.006(4)

loop_
_atom_type_symbol
_atom_type_description
_atom_type_scat_dispersion_real
_atom_type_scat_dispersion_imag
_atom_type_scat_source
C C 0.0033 0.0016 'International Tables Vol C Tables 4.2.6.8 and 6.1.1.4'
H H 0.0000 0.0000 'International Tables Vol C Tables 4.2.6.8 and 6.1.1.4'
N N 0.0061 0.0033 'International Tables Vol C Tables 4.2.6.8 and 6.1.1.4'
O O 0.0106 0.0060 'International Tables Vol C Tables 4.2.6.8 and 6.1.1.4'
Er Er -0.2586 4.9576 'International Tables Vol C Tables 4.2.6.8 and 6.1.1.4'

loop_
_geom_angle_atom_site_label_1
_geom_angle_atom_site_label_2
_geom_angle_atom_site_label_3
_geom_angle
_geom_angle_site_symmetry_1
_geom_angle_site_symmetry_3
_geom_angle_publ_flag
O4 Er1 O1 77.38(12) . . ?
O4 Er1 O5 121.51(12) . 2_566 ?
O1 Er1 O5 78.39(12) . 2_566 ?
O4 Er1 O2 76.46(12) . 2_566 ?
O1 Er1 O2 124.55(11) . 2_566 ?
O5 Er1 O2 75.25(12) 2_566 2_566 ?
O4 Er1 O11 146.20(14) . . ?
O1 Er1 O11 78.24(12) . . ?
O5 Er1 O11 75.34(14) 2_566 . ?
O2 Er1 O11 137.19(13) 2_566 . ?
O4 Er1 O10 79.51(15) . . ?
O1 Er1 O10 75.95(16) . . ?
O5 Er1 O10 141.82(16) 2_566 . ?
O2 Er1 O10 142.92(16) 2_566 . ?
O11 Er1 O10 72.10(16) . . ?
O4 Er1 O8 85.09(13) . . ?
O1 Er1 O8 146.22(13) . . ?
O5 Er1 O8 135.08(13) 2_566 . ?
O2 Er1 O8 77.58(13) 2_566 . ?
O11 Er1 O8 103.04(14) . . ?
O10 Er1 O8 72.57(17) . . ?
O4 Er1 O7 130.93(12) . . ?
O1 Er1 O7 151.69(12) . . ?
O5 Er1 O7 83.98(12) 2_566 . ?
O2 Er1 O7 70.64(12) 2_566 . ?
O11 Er1 O7 75.95(12) . . ?
O10 Er1 O7 106.53(16) . . ?
O8 Er1 O7 53.29(12) . . ?
O4 Er1 C12 107.86(14) . . ?
O1 Er1 C12 164.07(13) . . ?
O5 Er1 C12 109.76(14) 2_566 . ?
O2 Er1 C12 71.32(13) 2_566 . ?
O11 Er1 C12 90.40(14) . . ?
O10 Er1 C12 90.02(17) . . ?
O8 Er1 C12 26.36(14) . . ?
O7 Er1 C12 26.96(13) . . ?
C4 O1 Er1 136.1(3) . . ?
C4 O2 Er1 139.7(3) . 2_566 ?
C1 O3 H3 109.5 . . ?
C8 O4 Er1 177.8(3) . . ?
C8 O5 Er1 113.8(3) . 2_566 ?
C5 O6 H6A 109.5 . . ?
C12 O7 Er1 89.8(3) . . ?
C12 O8 Er1 96.7(3) . . ?
C9 O9 H9A 109.5 . . ?
C13 O10 Er1 162.7(12) . . ?
C16 O11 Er1 127.7(4) . . ?
O3 C1 C3 117.5(4) . 2_556 ?
O3 C1 C2 123.3(4) . . ?
C3 C1 C2 119.1(4) 2_556 . ?
C3 C2 C1 118.9(4) . . ?
C3 C2 C4 119.1(4) . . ?
C1 C2 C4 122.0(4) . . ?
C1 C3 C2 121.9(5) 2_556 . ?
C1 C3 H3A 119.0 2_556 . ?
C2 C3 H3A 119.0 . . ?
O1 C4 O2 124.9(4) . . ?
O1 C4 C2 118.0(4) . . ?
O2 C4 C2 117.0(4) . . ?
O6 C5 C7 117.4(4) . 2_666 ?
O6 C5 C6 123.1(4) . . ?
C7 C5 C6 119.5(4) 2_666 . ?
C5 C6 C7 119.6(4) . . ?
C5 C6 C8 122.0(4) . . ?
C7 C6 C8 118.5(4) . . ?
C5 C7 C6 120.9(4) 2_666 . ?
C5 C7 H7 119.5 2_666 . ?
C6 C7 H7 119.5 . . ?
O4 C8 O5 122.0(4) . . ?
O4 C8 C6 120.2(4) . . ?
O5 C8 C6 117.8(4) . . ?
O9 C9 C11 116.7(5) . 2_677 ?
O9 C9 C10 123.8(4) . . ?
C11 C9 C10 119.6(5) 2_677 . ?
C11 C10 C9 119.3(4) . . ?
C11 C10 C12 119.3(5) . . ?
C9 C10 C12 121.4(5) . . ?
C9 C11 C10 121.1(5) 2_677 . ?
C9 C11 H11 119.4 2_677 . ?
C10 C11 H11 119.4 . . ?
O8 C12 O7 120.1(4) . . ?
O8 C12 C10 119.7(5) . . ?
O7 C12 C10 120.1(5) . . ?
O8 C12 Er1 57.0(2) . . ?
O7 C12 Er1 63.3(2) . . ?
C10 C12 Er1 175.4(4) . . ?
O10 C13 N1 156(2) . . ?
O10 C13 H13 101.8 . . ?
N1 C13 H13 101.8 . . ?
N1 C14 H14A 109.5 . . ?
N1 C14 H14B 109.5 . . ?
H14A C14 H14B 109.5 . . ?
N1 C14 H14C 109.5 . . ?
H14A C14 H14C 109.5 . . ?
H14B C14 H14C 109.5 . . ?
N1 C15 H15A 109.5 . . ?
N1 C15 H15B 109.5 . . ?
H15A C15 H15B 109.5 . . ?
N1 C15 H15C 109.5 . . ?
H15A C15 H15C 109.5 . . ?
H15B C15 H15C 109.5 . . ?
O11 C16 N2 125.5(6) . . ?
O11 C16 H16A 117.2 . . ?
N2 C16 H16A 117.2 . . ?
N2 C17 H17A 109.5 . . ?
N2 C17 H17B 109.5 . . ?
H17A C17 H17B 109.5 . . ?
N2 C17 H17C 109.5 . . ?
H17A C17 H17C 109.5 . . ?
H17B C17 H17C 109.5 . . ?
N2 C18 H18A 109.5 . . ?
N2 C18 H18B 109.5 . . ?
H18A C18 H18B 109.5 . . ?
N2 C18 H18C 109.5 . . ?
H18A C18 H18C 109.5 . . ?
H18B C18 H18C 109.5 . . ?
O12 C19 N3 174(3) . . ?
O12 C19 H19 91.0 . . ?
N3 C19 H19 90.0 . . ?
N3 C20 H20A 109.5 . . ?
N3 C20 H20B 109.5 . . ?
H20A C20 H20B 109.5 . . ?
N3 C20 H20C 109.5 . . ?
H20A C20 H20C 109.5 . . ?
H20B C20 H20C 109.5 . . ?
N3 C21 H21A 109.5 . . ?
N3 C21 H21B 109.5 . . ?
H21A C21 H21B 109.5 . . ?
N3 C21 H21C 109.5 . . ?
H21A C21 H21C 109.5 . . ?
H21B C21 H21C 109.5 . . ?
C13 N1 C15 120.0(12) . . ?
C13 N1 C14 121.6(12) . . ?
C15 N1 C14 118.2(9) . . ?
C16 N2 C18 120.4(7) . . ?
C16 N2 C17 122.9(7) . . ?
C18 N2 C17 116.7(7) . . ?
C19 N3 C20 123(3) . . ?
C19 N3 C21 122(3) . . ?
C20 N3 C21 115(2) . . ?

loop_
_geom_bond_atom_site_label_1
_geom_bond_atom_site_label_2
_geom_bond_distance
_geom_bond_site_symmetry_2
_geom_bond_publ_flag
Er1 O4 2.261(3) . ?
Er1 O1 2.302(3) . ?
Er1 O5 2.338(3) 2_566 ?
Er1 O2 2.342(3) 2_566 ?
Er1 O11 2.350(4) . ?
Er1 O10 2.356(4) . ?
Er1 O8 2.368(4) . ?
Er1 O7 2.505(3) . ?
Er1 C12 2.805(5) . ?
O1 C4 1.252(5) . ?
O2 C4 1.272(6) . ?
O2 Er1 2.342(3) 2_566 ?
O3 C1 1.358(6) . ?
O3 H3 0.8200 . ?
O4 C8 1.246(6) . ?
O5 C8 1.271(6) . ?
O5 Er1 2.338(3) 2_566 ?
O6 C5 1.364(6) . ?
O6 H6A 0.8200 . ?
O7 C12 1.272(6) . ?
O8 C12 1.254(6) . ?
O9 C9 1.358(6) . ?
O9 H9A 0.8200 . ?
O10 C13 0.976(10) . ?
O11 C16 1.219(7) . ?
O12 C19 1.089(17) . ?
C1 C3 1.383(7) 2_556 ?
C1 C2 1.404(7) . ?
C2 C3 1.390(7) . ?
C2 C4 1.493(6) . ?
C3 C1 1.383(7) 2_556 ?
C3 H3A 0.9300 . ?
C5 C7 1.382(7) 2_666 ?
C5 C6 1.391(7) . ?
C6 C7 1.399(6) . ?
C6 C8 1.491(6) . ?
C7 C5 1.382(7) 2_666 ?
C7 H7 0.9300 . ?
C9 C11 1.383(7) 2_677 ?
C9 C10 1.401(7) . ?
C10 C11 1.395(7) . ?
C10 C12 1.488(6) . ?
C11 C9 1.383(7) 2_677 ?
C11 H11 0.9300 . ?
C13 N1 1.280(19) . ?
C13 H13 0.9300 . ?
C14 N1 1.451(13) . ?
C14 H14A 0.9600 . ?
C14 H14B 0.9600 . ?
C14 H14C 0.9600 . ?
C15 N1 1.387(13) . ?
C15 H15A 0.9600 . ?
C15 H15B 0.9600 . ?
C15 H15C 0.9600 . ?
C16 N2 1.318(8) . ?
C16 H16A 0.9300 . ?
C17 N2 1.449(9) . ?
C17 H17A 0.9600 . ?
C17 H17B 0.9600 . ?
C17 H17C 0.9600 . ?
C18 N2 1.420(11) . ?
C18 H18A 0.9600 . ?
C18 H18B 0.9600 . ?
C18 H18C 0.9600 . ?
C19 N3 1.135(18) . ?
C19 H19 0.9269 . ?
C20 N3 1.24(4) . ?
C20 H20A 0.9600 . ?
C20 H20B 0.9600 . ?
C20 H20C 0.9600 . ?
C21 N3 1.278(19) . ?
C21 H21A 0.9600 . ?
C21 H21B 0.9600 . ?
C21 H21C 0.9600 . ?
